data_1505486
loop_
_publ_author_name
'Tanaka, Masahiro'
'Ubukata, Minoru'
'Matsuo, Takafumi'
'Yasue, Katsutaka'
'Matsumoto, Katsuya'
'Kajimoto, Yasuyuki'
'Ogo, Takashi'
'Inaba, Takashi'

_publ_section_title
;
 One-step synthesis of heteroaromatic-fused pyrrolidines via cyclopropane
 ring-opening reaction: application to the PKCbeta inhibitor JTT-010.
;
_journal_issue 17
_journal_name_full 'Organic letters'
_journal_page_first 3331
_journal_page_last 3334
_journal_paper_doi 10.1021/ol071336h
_journal_volume 9
_journal_year 2007
_chemical_formula_moiety 'C16 H15 N O3 '
_chemical_formula_sum 'C16 H15 N O3'
_chemical_formula_weight 269.30
_space_group_IT_number 19
_symmetry_cell_setting orthorhombic
_symmetry_Int_Tables_number 19
_symmetry_space_group_name_Hall 'P 2ac 2ab'
_symmetry_space_group_name_H-M 'P 21 21 21'
_cell_angle_alpha 90.0000
_cell_angle_beta 90.0000
_cell_angle_gamma 90.0000
_cell_formula_units_Z 4
_cell_length_a 11.7543(7)
_cell_length_b 13.8627(9)
_cell_length_c 8.3208(6)
_cell_measurement_reflns_used 25
_cell_measurement_temperature 200.1
_cell_measurement_theta_max 29.9
_cell_measurement_theta_min 25.1
_cell_volume 1355.84(15)
_computing_cell_refinement WinAFC
_computing_data_collection WinAFC
_computing_data_reduction CrystalStructure
_computing_publication_material 'CrystalStructure 3.8'
_computing_structure_refinement SHELXL
_computing_structure_solution SIR92
_diffrn_measured_fraction_theta_full 1.000
_diffrn_measured_fraction_theta_max 1.000
_diffrn_measurement_device_type 'Rigaku AFC7R'
_diffrn_measurement_method \w-2\q
_diffrn_radiation_type 'Cu K\a'
_diffrn_radiation_wavelength 1.54178
_diffrn_reflns_av_R_equivalents 0.029
_diffrn_reflns_limit_h_max 14
_diffrn_reflns_limit_h_min -5
_diffrn_reflns_limit_k_max 6
_diffrn_reflns_limit_k_min -16
_diffrn_reflns_limit_l_max 10
_diffrn_reflns_limit_l_min -3
_diffrn_reflns_number 1685
_diffrn_reflns_theta_full 67.98
_diffrn_reflns_theta_max 67.98
_diffrn_standards_decay_% 0.00
_diffrn_standards_interval_count 0
_diffrn_standards_number 3
_exptl_absorpt_coefficient_mu 0.749
_exptl_absorpt_correction_type none
_exptl_crystal_colour colorless
_exptl_crystal_density_diffrn 1.319
_exptl_crystal_density_method 'not measured'
_exptl_crystal_description prismatic
_exptl_crystal_F_000 568.00
_exptl_crystal_size_max 0.30
_exptl_crystal_size_mid 0.30
_exptl_crystal_size_min 0.30
_refine_diff_density_max 0.18
_refine_diff_density_min -0.16
_refine_ls_abs_structure_details 'Flack, H. D. (1983), Acta Cryst. A39, 876-881.  36 Friedel Pairs'
_refine_ls_abs_structure_Flack -0.2(2)
_refine_ls_extinction_coef 0.049(3)
_refine_ls_extinction_method SHELXL
_refine_ls_goodness_of_fit_ref 1.056
_refine_ls_hydrogen_treatment refall
_refine_ls_number_parameters 183
_refine_ls_number_reflns 1471
_refine_ls_R_factor_gt 0.0327
_refine_ls_shift/su_max 0.0000
_refine_ls_structure_factor_coef Fsqd
_refine_ls_weighting_details 'w = 1/[\s^2^(Fo^2^)+(0.1000P)^2^+0.0000P] where P=(Fo^2^+2Fc^2^)/3'
_refine_ls_weighting_scheme calc
_refine_ls_wR_factor_ref 0.1113
_reflns_number_gt 1420
_reflns_number_total 1471
_reflns_threshold_expression F^2^>2.0\s(F^2^)
_cod_data_source_file ol071336h-file003.cif
_cod_data_source_block '_compound-7'
_cod_original_formula_sum 'C16 H15 N O3 '
_cod_database_code 1505486

loop_
_symmetry_equiv_pos_site_id
_symmetry_equiv_pos_as_xyz
1 +X,+Y,+Z
2 1/2+X,1/2-Y,-Z
3 -X,1/2+Y,1/2-Z
4 1/2-X,-Y,1/2+Z

loop_
_atom_site_label
_atom_site_type_symbol
_atom_site_fract_x
_atom_site_fract_y
_atom_site_fract_z
_atom_site_U_iso_or_equiv
_atom_site_adp_type
_atom_site_occupancy
_atom_site_symmetry_multiplicity
_atom_site_calc_flag
_atom_site_refinement_flags
O(1) O 0.70091(11) 0.57090(8) 0.41045(18) 0.0447(3) Uani 1.00 1 d .
O(2) O 0.58179(12) 0.64940(9) 0.57608(17) 0.0463(3) Uani 1.00 1 d .
O(3) O 0.55744(17) 0.89753(14) 0.84358(18) 0.0699(5) Uani 1.00 1 d .
N(1) N 0.65767(13) 0.89051(10) 0.30996(17) 0.0330(3) Uani 1.00 1 d .
C(1) C 0.69737(15) 0.84288(12) 0.16365(19) 0.0369(4) Uani 1.00 1 d .
C(2) C 0.57872(14) 0.97885(12) 0.5068(2) 0.0348(4) Uani 1.00 1 d .
C(3) C 0.60933(15) 0.88589(13) 0.5707(2) 0.0355(4) Uani 1.00 1 d .
C(4) C 0.61247(14) 0.98024(11) 0.3435(2) 0.0344(4) Uani 1.00 1 d .
C(5) C 0.65524(13) 0.83425(12) 0.4441(2) 0.0316(3) Uani 1.00 1 d .
C(6) C 0.65559(14) 0.64969(12) 0.4750(2) 0.0346(4) Uani 1.00 1 d .
C(7) C 0.73675(15) 0.74573(11) 0.2277(2) 0.0358(4) Uani 1.00 1 d .
C(8) C 0.82850(13) 0.74225(14) 0.3493(2) 0.0430(4) Uani 1.00 1 d .
C(9) C 0.70449(13) 0.73922(12) 0.4063(2) 0.0325(4) Uani 1.00 1 d .
C(10) C 0.52844(16) 1.06278(14) 0.5726(2) 0.0459(5) Uani 1.00 1 d .
C(11) C 0.60084(16) 0.85301(16) 0.7345(2) 0.0459(4) Uani 1.00 1 d .
C(12) C 0.59945(16) 1.06081(13) 0.2443(2) 0.0437(4) Uani 1.00 1 d .
C(13) C 0.55140(18) 1.14168(14) 0.3126(3) 0.0515(5) Uani 1.00 1 d .
C(14) C 0.51696(17) 1.14233(14) 0.4735(3) 0.0516(5) Uani 1.00 1 d .
C(15) C 0.6556(2) 0.47917(13) 0.4666(3) 0.0519(5) Uani 1.00 1 d .
C(16) C 0.6834(2) 0.40529(15) 0.3456(3) 0.0573(5) Uani 1.00 1 d .
H(1) H 0.5059 1.0673 0.6848 0.043 Uiso 1.00 1 c R
H(2) H 0.4845 1.2053 0.5168 0.067 Uiso 1.00 1 c R
H(3) H 0.5361 1.1972 0.2484 0.044 Uiso 1.00 1 c R
H(4) H 0.6236 1.0562 0.1175 0.044 Uiso 1.00 1 c R
H(5) H 0.7607 0.8814 0.1122 0.048 Uiso 1.00 1 c R
H(6) H 0.6370 0.8504 0.0786 0.050 Uiso 1.00 1 c R
H(7) H 0.6420 0.7838 0.7578 0.051 Uiso 1.00 1 c R
H(8) H 0.5663 0.4948 0.4803 0.052 Uiso 1.00 1 c R
H(9) H 0.6476 0.4215 0.2497 0.059 Uiso 1.00 1 c R
H(10) H 0.7687 0.3964 0.3228 0.055 Uiso 1.00 1 c R
H(11) H 0.7228 0.6928 0.1668 0.040 Uiso 1.00 1 c R
H(12) H 0.8737 0.6806 0.3550 0.032 Uiso 1.00 1 c R
H(13) H 0.8721 0.7982 0.3759 0.043 Uiso 1.00 1 c R
H(14) H 0.6895 0.4729 0.5723 0.117 Uiso 1.00 1 c R
H(15) H 0.6625 0.3410 0.3929 0.066 Uiso 1.00 1 c R

loop_
_atom_site_aniso_label
_atom_site_aniso_U_11
_atom_site_aniso_U_22
_atom_site_aniso_U_33
_atom_site_aniso_U_12
_atom_site_aniso_U_13
_atom_site_aniso_U_23
O(1) 0.0493(7) 0.0304(6) 0.0545(8) 0.0044(4) 0.0158(6) 0.0070(5)
O(2) 0.0469(6) 0.0431(6) 0.0488(7) 0.0020(5) 0.0155(6) 0.0073(6)
O(3) 0.0788(10) 0.0997(13) 0.0314(6) 0.0403(11) 0.0043(7) -0.0064(7)
N(1) 0.0364(6) 0.0322(6) 0.0303(6) -0.0026(5) 0.0031(6) 0.0011(5)
C(1) 0.0415(8) 0.0373(8) 0.0318(7) -0.0024(7) 0.0073(7) 0.0021(6)
C(2) 0.0288(7) 0.0375(9) 0.0382(8) 0.0006(6) -0.0051(6) -0.0072(7)
C(3) 0.0301(6) 0.0435(9) 0.0330(8) 0.0034(6) -0.0004(7) -0.0035(6)
C(4) 0.0296(7) 0.0298(7) 0.0437(8) -0.0018(6) -0.0036(7) -0.0021(6)
C(5) 0.0303(7) 0.0320(7) 0.0326(8) -0.0034(6) -0.0003(6) 0.0010(6)
C(6) 0.0326(7) 0.0366(8) 0.0345(7) 0.0043(6) 0.0010(6) 0.0052(6)
C(7) 0.0388(7) 0.0335(7) 0.0351(8) -0.0012(6) 0.0101(7) -0.0009(6)
C(8) 0.0297(7) 0.0461(9) 0.0534(10) 0.0012(7) 0.0073(7) 0.0060(8)
C(9) 0.0294(7) 0.0343(8) 0.0339(8) 0.0022(6) 0.0014(6) 0.0018(6)
C(10) 0.0375(8) 0.0481(10) 0.0521(9) 0.0095(7) -0.0087(8) -0.0176(8)
C(11) 0.0415(8) 0.0619(11) 0.0343(8) 0.0094(9) -0.0014(8) -0.0004(8)
C(12) 0.0414(8) 0.0367(8) 0.0530(10) -0.0037(7) -0.0073(9) 0.0054(8)
C(13) 0.0484(10) 0.0326(8) 0.0735(13) 0.0016(7) -0.0152(10) -0.0005(9)
C(14) 0.0454(9) 0.0393(9) 0.0701(12) 0.0109(8) -0.0152(10) -0.0144(9)
C(15) 0.0639(12) 0.0354(9) 0.0565(11) 0.0004(8) 0.0092(10) 0.0103(8)
C(16) 0.0723(12) 0.0362(8) 0.0634(13) -0.0014(9) 0.0006(12) -0.0015(9)

loop_
_atom_type_symbol
_atom_type_description
_atom_type_scat_dispersion_real
_atom_type_scat_dispersion_imag
_atom_type_scat_source
C C 0.018 0.009
;
International Tables for Crystallography
(1992, Vol. C, Tables 4.2.6.8 and 6.1.1.4)
;
H H 0.000 0.000
;
International Tables for Crystallography
(1992, Vol. C, Table 6.1.1.4)
;
N N 0.031 0.018
;
International Tables for Crystallography
(1992, Vol. C, Tables 4.2.6.8 and 6.1.1.4)
;
O O 0.049 0.032
;
International Tables for Crystallography
(1992, Vol. C, Tables 4.2.6.8 and 6.1.1.4)
;

loop_
_geom_angle_atom_site_label_1
_geom_angle_atom_site_label_2
_geom_angle_atom_site_label_3
_geom_angle
_geom_angle_publ_flag
C(6) O(1) C(15) 116.19(15) yes
C(1) N(1) C(4) 134.26(14) yes
C(1) N(1) C(5) 115.50(13) yes
C(4) N(1) C(5) 110.03(14) yes
N(1) C(1) C(7) 101.86(12) yes
C(3) C(2) C(4) 107.27(14) yes
C(3) C(2) C(10) 134.20(16) yes
C(4) C(2) C(10) 118.50(15) yes
C(2) C(3) C(5) 106.20(15) yes
C(2) C(3) C(11) 127.99(16) yes
C(5) C(3) C(11) 125.73(17) yes
N(1) C(4) C(2) 106.81(14) yes
N(1) C(4) C(12) 130.02(16) yes
C(2) C(4) C(12) 123.17(15) yes
N(1) C(5) C(3) 109.64(14) yes
N(1) C(5) C(9) 109.23(14) yes
C(3) C(5) C(9) 141.12(16) yes
O(1) C(6) O(2) 124.51(15) yes
O(1) C(6) C(9) 112.14(14) yes
O(2) C(6) C(9) 123.34(15) yes
C(1) C(7) C(8) 119.37(14) yes
C(1) C(7) C(9) 108.41(13) yes
C(8) C(7) C(9) 61.07(11) yes
C(7) C(8) C(9) 61.30(10) yes
C(5) C(9) C(6) 120.95(14) yes
C(5) C(9) C(7) 104.52(13) yes
C(5) C(9) C(8) 114.52(14) yes
C(6) C(9) C(7) 121.18(14) yes
C(6) C(9) C(8) 120.72(14) yes
C(7) C(9) C(8) 57.63(11) yes
C(2) C(10) C(14) 117.73(19) yes
O(3) C(11) C(3) 125.26(19) yes
C(4) C(12) C(13) 116.85(19) yes
C(12) C(13) C(14) 121.24(19) yes
C(10) C(14) C(13) 122.49(18) yes
O(1) C(15) C(16) 107.83(18) yes
N(1) C(1) H(5) 110.4 no
N(1) C(1) H(6) 108.3 no
C(7) C(1) H(5) 113.1 no
C(7) C(1) H(6) 123.5 no
H(5) C(1) H(6) 99.6 no
C(1) C(7) H(11) 117.8 no
C(8) C(7) H(11) 119.2 no
C(9) C(7) H(11) 116.6 no
C(7) C(8) H(12) 116.4 no
C(7) C(8) H(13) 121.5 no
C(9) C(8) H(12) 117.6 no
C(9) C(8) H(13) 117.4 no
H(12) C(8) H(13) 113.2 no
C(2) C(10) H(1) 122.6 no
C(14) C(10) H(1) 119.6 no
O(3) C(11) H(7) 120.1 no
C(3) C(11) H(7) 114.5 no
C(4) C(12) H(4) 119.6 no
C(13) C(12) H(4) 123.5 no
C(12) C(13) H(3) 120.2 no
C(14) C(13) H(3) 118.4 no
C(10) C(14) H(2) 120.6 no
C(13) C(14) H(2) 116.9 no
O(1) C(15) H(8) 102.4 no
O(1) C(15) H(14) 102.6 no
C(16) C(15) H(8) 115.4 no
C(16) C(15) H(14) 117.8 no
H(8) C(15) H(14) 108.9 no
C(15) C(16) H(9) 108.5 no
C(15) C(16) H(10) 115.2 no
C(15) C(16) H(15) 107.1 no
H(9) C(16) H(10) 108.3 no
H(9) C(16) H(15) 116.1 no
H(10) C(16) H(15) 101.8 no

loop_
_geom_bond_atom_site_label_1
_geom_bond_atom_site_label_2
_geom_bond_distance
_geom_bond_publ_flag
O(1) C(6) 1.329(2) yes
O(1) C(15) 1.456(2) yes
O(2) C(6) 1.208(2) yes
O(3) C(11) 1.210(2) yes
N(1) C(1) 1.461(2) yes
N(1) C(4) 1.381(2) yes
N(1) C(5) 1.362(2) yes
C(1) C(7) 1.520(2) yes
C(2) C(3) 1.440(2) yes
C(2) C(4) 1.416(2) yes
C(2) C(10) 1.415(2) yes
C(3) C(5) 1.384(2) yes
C(3) C(11) 1.440(2) yes
C(4) C(12) 1.397(2) yes
C(5) C(9) 1.473(2) yes
C(6) C(9) 1.482(2) yes
C(7) C(8) 1.480(2) yes
C(7) C(9) 1.537(2) yes
C(8) C(9) 1.533(2) yes
C(10) C(14) 1.384(2) yes
C(12) C(13) 1.378(2) yes
C(13) C(14) 1.399(3) yes
C(15) C(16) 1.474(3) yes
C(1) H(5) 1.011 no
C(1) H(6) 1.008 no
C(7) H(11) 0.906 no
C(8) H(12) 1.008 no
C(8) H(13) 0.956 no
C(10) H(1) 0.973 no
C(11) H(7) 1.092 no
C(12) H(4) 1.094 no
C(13) H(3) 0.954 no
C(14) H(2) 1.018 no
C(15) H(8) 1.078 no
C(15) H(14) 0.970 no
C(16) H(9) 0.930 no
C(16) H(10) 1.028 no
C(16) H(15) 1.005 no

loop_
_geom_contact_atom_site_label_1
_geom_contact_atom_site_label_2
_geom_contact_distance
_geom_contact_site_symmetry_2
O(2) C(8) 3.392(2) 2_466
O(2) C(10) 3.415(2) 3_646
O(2) C(13) 3.594(2) 3_645
O(3) C(1) 3.221(2) 1_556
O(3) C(15) 3.169(2) 3_656
C(1) O(3) 3.221(2) 1_554
C(1) C(10) 3.560(2) 4_674
C(6) C(13) 3.414(2) 3_645
C(8) O(2) 3.392(2) 2_566
C(8) C(11) 3.532(2) 2_566
C(10) O(2) 3.415(2) 3_656
C(10) C(1) 3.560(2) 4_675
C(11) C(8) 3.532(2) 2_466
C(13) O(2) 3.594(2) 3_655
C(13) C(6) 3.414(2) 3_655
C(15) O(3) 3.169(2) 3_646
O(1) H(3) 3.546 3_645
O(1) H(9) 3.339 4_665
O(1) H(10) 3.480 4_665
O(1) H(14) 3.153 4_664
O(2) H(1) 2.512 3_646
O(2) H(2) 3.561 3_646
O(2) H(3) 3.106 3_645
O(2) H(4) 3.177 3_645
O(2) H(10) 2.776 4_665
O(2) H(12) 3.445 2_466
O(2) H(13) 2.600 2_466
O(3) H(2) 2.949 3_646
O(3) H(4) 3.261 1_556
O(3) H(5) 3.279 1_556
O(3) H(6) 2.263 1_556
O(3) H(8) 2.466 3_656
O(3) H(12) 2.927 2_466
O(3) H(14) 3.164 3_656
O(3) H(15) 3.479 3_656
N(1) H(3) 3.551 3_645
C(1) H(2) 3.235 3_645
C(1) H(3) 3.485 3_645
C(1) H(7) 3.536 1_554
C(2) H(5) 2.844 4_675
C(2) H(9) 3.502 3_655
C(2) H(12) 3.466 2_466
C(3) H(4) 3.263 4_675
C(3) H(5) 3.586 4_675
C(3) H(12) 2.983 2_466
C(4) H(5) 3.302 4_675
C(4) H(8) 3.422 3_655
C(4) H(9) 3.257 3_655
C(5) H(3) 3.352 3_645
C(5) H(4) 3.338 4_675
C(6) H(1) 3.594 3_646
C(6) H(3) 2.995 3_645
C(6) H(9) 3.399 4_665
C(6) H(10) 3.094 4_665
C(7) H(2) 3.349 3_645
C(7) H(3) 3.283 3_645
C(7) H(14) 3.407 4_664
C(7) H(15) 3.257 4_664
C(8) H(1) 3.554 4_674
C(9) H(3) 3.162 3_645
C(10) H(5) 2.618 4_675
C(10) H(10) 3.224 2_466
C(10) H(13) 3.383 4_675
C(11) H(2) 3.079 3_646
C(11) H(6) 2.894 1_556
C(11) H(12) 2.810 2_466
C(11) H(13) 3.530 2_466
C(12) H(5) 3.566 4_675
C(12) H(8) 2.850 3_655
C(12) H(9) 3.487 3_655
C(13) H(5) 3.346 4_675
C(13) H(8) 3.464 3_655
C(13) H(11) 3.304 3_655
C(13) H(15) 3.129 1_565
C(14) H(5) 2.876 4_675
C(14) H(6) 3.433 3_655
C(14) H(7) 3.512 3_656
C(14) H(10) 3.417 2_466
C(14) H(11) 3.130 3_655
C(14) H(15) 3.311 1_565
C(15) H(4) 3.521 3_645
C(15) H(9) 3.577 4_665
C(15) H(10) 3.543 4_665
C(15) H(11) 3.241 4_665
C(16) H(3) 3.460 1_545
C(16) H(7) 3.408 4_664
C(16) H(11) 3.196 4_665
C(16) H(14) 3.202 4_664
H(1) O(2) 2.512 3_656
H(1) C(6) 3.594 3_656
H(1) C(8) 3.554 4_675
H(1) H(5) 2.899 4_675
H(1) H(7) 3.500 3_656
H(1) H(8) 3.081 3_656
H(1) H(10) 2.833 2_466
H(1) H(13) 2.839 4_675
H(1) H(14) 3.327 3_656
H(2) O(2) 3.561 3_656
H(2) O(3) 2.949 3_656
H(2) C(1) 3.235 3_655
H(2) C(7) 3.349 3_655
H(2) C(11) 3.079 3_656
H(2) H(5) 3.323 4_675
H(2) H(6) 2.592 3_655
H(2) H(7) 2.629 3_656
H(2) H(10) 3.194 2_466
H(2) H(11) 2.882 3_655
H(2) H(13) 3.430 4_675
H(2) H(15) 2.996 1_565
H(3) O(1) 3.546 3_655
H(3) O(2) 3.106 3_655
H(3) N(1) 3.551 3_655
H(3) C(1) 3.485 3_655
H(3) C(5) 3.352 3_655
H(3) C(6) 2.995 3_655
H(3) C(7) 3.283 3_655
H(3) C(9) 3.162 3_655
H(3) C(16) 3.460 1_565
H(3) H(6) 3.275 3_655
H(3) H(8) 3.597 3_655
H(3) H(9) 3.375 1_565
H(3) H(11) 3.124 3_655
H(3) H(13) 3.283 4_674
H(3) H(15) 2.762 1_565
H(4) O(2) 3.177 3_655
H(4) O(3) 3.261 1_554
H(4) C(3) 3.263 4_674
H(4) C(5) 3.338 4_674
H(4) C(15) 3.521 3_655
H(4) H(8) 2.523 3_655
H(4) H(13) 2.849 4_674
H(5) O(3) 3.279 1_554
H(5) C(2) 2.844 4_674
H(5) C(3) 3.586 4_674
H(5) C(4) 3.302 4_674
H(5) C(10) 2.618 4_674
H(5) C(12) 3.566 4_674
H(5) C(13) 3.346 4_674
H(5) C(14) 2.876 4_674
H(5) H(1) 2.899 4_674
H(5) H(2) 3.323 4_674
H(5) H(7) 3.532 1_554
H(6) O(3) 2.263 1_554
H(6) C(11) 2.894 1_554
H(6) C(14) 3.433 3_645
H(6) H(2) 2.592 3_645
H(6) H(3) 3.275 3_645
H(6) H(7) 2.825 1_554
H(6) H(8) 3.155 3_655
H(6) H(15) 3.530 3_655
H(7) C(1) 3.536 1_556
H(7) C(14) 3.512 3_646
H(7) C(16) 3.408 4_665
H(7) H(1) 3.500 3_646
H(7) H(2) 2.629 3_646
H(7) H(5) 3.532 1_556
H(7) H(6) 2.825 1_556
H(7) H(10) 2.763 4_665
H(7) H(12) 3.326 2_466
H(7) H(13) 3.548 2_466
H(7) H(15) 3.089 4_665
H(8) O(3) 2.466 3_646
H(8) C(4) 3.422 3_645
H(8) C(12) 2.850 3_645
H(8) C(13) 3.464 3_645
H(8) H(1) 3.081 3_646
H(8) H(3) 3.597 3_645
H(8) H(4) 2.523 3_645
H(8) H(6) 3.155 3_645
H(9) O(1) 3.339 4_664
H(9) C(2) 3.502 3_645
H(9) C(4) 3.257 3_645
H(9) C(6) 3.399 4_664
H(9) C(12) 3.487 3_645
H(9) C(15) 3.577 4_664
H(9) H(3) 3.375 1_545
H(9) H(12) 3.585 4_664
H(9) H(14) 2.826 4_664
H(10) O(1) 3.480 4_664
H(10) O(2) 2.776 4_664
H(10) C(6) 3.094 4_664
H(10) C(10) 3.224 2_566
H(10) C(14) 3.417 2_566
H(10) C(15) 3.543 4_664
H(10) H(1) 2.833 2_566
H(10) H(2) 3.194 2_566
H(10) H(7) 2.763 4_664
H(10) H(11) 3.120 4_665
H(10) H(14) 2.805 4_664
H(11) C(13) 3.304 3_645
H(11) C(14) 3.130 3_645
H(11) C(15) 3.241 4_664
H(11) C(16) 3.196 4_664
H(11) H(2) 2.882 3_645
H(11) H(3) 3.124 3_645
H(11) H(10) 3.120 4_664
H(11) H(14) 2.638 4_664
H(11) H(15) 2.690 4_664
H(12) O(2) 3.445 2_566
H(12) O(3) 2.927 2_566
H(12) C(2) 3.466 2_566
H(12) C(3) 2.983 2_566
H(12) C(11) 2.810 2_566
H(12) H(7) 3.326 2_566
H(12) H(9) 3.585 4_665
H(12) H(14) 3.258 4_664
H(13) O(2) 2.600 2_566
H(13) C(10) 3.383 4_674
H(13) C(11) 3.530 2_566
H(13) H(1) 2.839 4_674
H(13) H(2) 3.430 4_674
H(13) H(3) 3.283 4_675
H(13) H(4) 2.849 4_675
H(13) H(7) 3.548 2_566
H(14) O(1) 3.153 4_665
H(14) O(3) 3.164 3_646
H(14) C(7) 3.407 4_665
H(14) C(16) 3.202 4_665
H(14) H(1) 3.327 3_646
H(14) H(9) 2.826 4_665
H(14) H(10) 2.805 4_665
H(14) H(11) 2.638 4_665
H(14) H(12) 3.258 4_665
H(15) O(3) 3.479 3_646
H(15) C(7) 3.257 4_665
H(15) C(13) 3.129 1_545
H(15) C(14) 3.311 1_545
H(15) H(2) 2.996 1_545
H(15) H(3) 2.762 1_545
H(15) H(6) 3.530 3_645
H(15) H(7) 3.089 4_664
H(15) H(11) 2.690 4_665

loop_
_geom_torsion_atom_site_label_1
_geom_torsion_atom_site_label_2
_geom_torsion_atom_site_label_3
_geom_torsion_atom_site_label_4
_geom_torsion
C(6) O(1) C(15) C(16) 159.82(17)
C(15) O(1) C(6) O(2) 0.8(2)
C(15) O(1) C(6) C(9) -178.08(15)
C(1) N(1) C(4) C(2) 173.39(17)
C(1) N(1) C(4) C(12) -6.8(3)
C(4) N(1) C(1) C(7) 178.88(17)
C(1) N(1) C(5) C(3) -176.12(14)
C(1) N(1) C(5) C(9) 4.96(19)
C(5) N(1) C(1) C(7) -7.09(18)
C(4) N(1) C(5) C(3) -0.66(19)
C(4) N(1) C(5) C(9) -179.59(13)
C(5) N(1) C(4) C(2) -0.88(18)
C(5) N(1) C(4) C(12) 178.90(17)
N(1) C(1) C(7) C(8) -60.26(19)
N(1) C(1) C(7) C(9) 6.31(17)
C(3) C(2) C(4) N(1) 2.01(18)
C(3) C(2) C(4) C(12) -177.79(16)
C(4) C(2) C(3) C(5) -2.38(18)
C(4) C(2) C(3) C(11) 174.47(17)
C(3) C(2) C(10) C(14) 176.72(19)
C(10) C(2) C(3) C(5) 179.62(18)
C(10) C(2) C(3) C(11) -3.5(3)
C(4) C(2) C(10) C(14) -1.1(2)
C(10) C(2) C(4) N(1) -179.63(15)
C(10) C(2) C(4) C(12) 0.6(2)
C(2) C(3) C(5) N(1) 1.89(19)
C(2) C(3) C(5) C(9) -179.72(19)
C(2) C(3) C(11) O(3) 6.1(3)
C(5) C(3) C(11) O(3) -177.6(2)
C(11) C(3) C(5) N(1) -175.06(16)
C(11) C(3) C(5) C(9) 3.3(3)
N(1) C(4) C(12) C(13) -179.60(18)
C(2) C(4) C(12) C(13) 0.1(2)
N(1) C(5) C(9) C(6) -141.56(15)
N(1) C(5) C(9) C(7) -0.39(17)
N(1) C(5) C(9) C(8) 60.28(18)
C(3) C(5) C(9) C(6) 40.0(3)
C(3) C(5) C(9) C(7) -178.8(2)
C(3) C(5) C(9) C(8) -118.1(2)
O(1) C(6) C(9) C(5) 171.30(14)
O(1) C(6) C(9) C(7) 36.5(2)
O(1) C(6) C(9) C(8) -31.9(2)
O(2) C(6) C(9) C(5) -7.6(2)
O(2) C(6) C(9) C(7) -142.37(17)
O(2) C(6) C(9) C(8) 149.24(18)
C(1) C(7) C(8) C(9) 95.91(16)
C(1) C(7) C(9) C(5) -3.90(17)
C(1) C(7) C(9) C(6) 137.15(15)
C(1) C(7) C(9) C(8) -113.99(15)
C(8) C(7) C(9) C(5) 110.09(14)
C(8) C(7) C(9) C(6) -108.86(17)
C(7) C(8) C(9) C(5) -92.12(15)
C(7) C(8) C(9) C(6) 109.66(17)
C(2) C(10) C(14) C(13) 1.0(2)
C(4) C(12) C(13) C(14) -0.3(2)
C(12) C(13) C(14) C(10) -0.3(3)

loop_
_cod_related_entry_id
_cod_related_entry_code
_cod_related_entry_database
1 30651616 ChemSpider
